data_7160801
loop_
_publ_author_name
'Chahal, Mohit'
'Shaw, Ranjay'
'Yadav, Pratik'
'Bhardwaj, Vishnu'
'Althagafi, Ismail'
'Pratap, Ramendra'

_publ_section_title
;
 A green and cascade synthesis of functionalized 2-aminothiophenes from
 ketene dithioacetals.
;
_journal_issue 44
_journal_name_full 'Organic &amp; biomolecular chemistry'
_journal_page_first 10106
_journal_page_last 10117
_journal_paper_doi 10.1039/d5ob01121c
_journal_volume 23
_journal_year 2025
_chemical_formula_moiety '0.075(C12 H13 N2 O4 S), 0.075(C4 H10 N O), 0.019[C4H9NO]'
_chemical_formula_sum 'C1.288 H1.906 N0.246 O0.397 S0.075'
_chemical_formula_weight 29.594
_chemical_name_systematic 'ethyl 4-cyano-3-hydroxy-5-morpholinothiophene-2-carboxylate'
_space_group_crystal_system monoclinic
_space_group_IT_number 14
_space_group_name_Hall '-P 2ybc'
_space_group_name_H-M_alt 'P 1 21/c 1'
_symmetry_Int_Tables_number 14
_atom_sites_solution_primary dual
_audit_creation_date 2025-08-30
_audit_creation_method
;
Olex2 1.5-alpha
(compiled 2025.04.05 svn.rf049d14d for OlexSys, GUI svn.r7224)
;
_audit_update_record
;
2025-08-30 deposited with the CCDC.	2025-09-29 downloaded from the CCDC.
;
_cell_angle_alpha 90
_cell_angle_beta 105.111(6)
_cell_angle_gamma 90
_cell_formula_units_Z 53
_cell_length_a 13.8922(8)
_cell_length_b 19.2825(11)
_cell_length_c 7.2587(4)
_cell_measurement_reflns_used 6019
_cell_measurement_temperature 293
_cell_measurement_theta_max 29.3290
_cell_measurement_theta_min 1.8370
_cell_volume 1877.20(19)
_computing_cell_refinement 'CrysAlisPro 1.171.43.106a (Rigaku OD, 2024)'
_computing_data_collection 'CrysAlisPro 1.171.43.106a (Rigaku OD, 2024)'
_computing_data_reduction 'CrysAlisPro 1.171.43.106a (Rigaku OD, 2024)'
_computing_molecular_graphics 'Olex2 1.5-alpha (Dolomanov et al., 2009)'
_computing_publication_material 'Olex2 1.5-alpha (Dolomanov et al., 2009)'
_computing_structure_refinement 'olex2.refine 1.5-alpha (Bourhis et al., 2015)'
_computing_structure_solution 'SHELXT 2018/2 (Sheldrick, 2018)'
_diffrn_ambient_temperature 298
_diffrn_detector 'Hybrid Pixel Array Detector'
_diffrn_detector_area_resol_mean 10.0000
_diffrn_detector_type HyPix
_diffrn_measured_fraction_theta_full 0.9780
_diffrn_measured_fraction_theta_max 0.7474
_diffrn_measurement_details
;
List of Runs (angles in degrees, time in seconds):

  # Type    Start    End  Width  t~exp~   \w     \q     \k     \f   Frames
#--------------------------------------------------------------------------
  1  \w      1.00  73.00   0.50    6.00    --    6.31  57.00  60.00  144
  2  \w     29.00  65.00   0.50    6.00    --   -5.22   9.00 -15.00   72
  3  \w    -10.00  17.00   0.50    6.00    --   -5.22   9.00 -15.00   54
  4  \w      6.00  38.00   0.50    6.00    --    6.31 -99.00-150.00   64
;
_diffrn_measurement_device 'four-circle diffractometer'
_diffrn_measurement_device_type 'XtaLAB Synergy, Single source at home/near, HyPix'
_diffrn_measurement_method '\w scans'
_diffrn_orient_matrix_type 'CrysAlisPro convention (1999,Acta A55,543-557)'
_diffrn_orient_matrix_UB_11 -0.0304414000
_diffrn_orient_matrix_UB_12 -0.0300778000
_diffrn_orient_matrix_UB_13 -0.0169663000
_diffrn_orient_matrix_UB_21 -0.0428808000
_diffrn_orient_matrix_UB_22 0.0211169000
_diffrn_orient_matrix_UB_23 -0.0325822000
_diffrn_orient_matrix_UB_31 0.0055192000
_diffrn_orient_matrix_UB_32 -0.0018862000
_diffrn_orient_matrix_UB_33 -0.0943362000
_diffrn_radiation_monochromator mirror
_diffrn_radiation_probe x-ray
_diffrn_radiation_type 'Mo K\a'
_diffrn_radiation_wavelength 0.71073
_diffrn_reflns_av_R_equivalents 0.0268
_diffrn_reflns_av_unetI/netI 0.0363
_diffrn_reflns_Laue_measured_fraction_full 0.9780
_diffrn_reflns_Laue_measured_fraction_max 0.7474
_diffrn_reflns_limit_h_max 19
_diffrn_reflns_limit_h_min -17
_diffrn_reflns_limit_k_max 27
_diffrn_reflns_limit_k_min -24
_diffrn_reflns_limit_l_max 10
_diffrn_reflns_limit_l_min -8
_diffrn_reflns_number 10994
_diffrn_reflns_point_group_measured_fraction_full 0.9780
_diffrn_reflns_point_group_measured_fraction_max 0.7474
_diffrn_reflns_theta_full 25.2417
_diffrn_reflns_theta_max 31.14
_diffrn_reflns_theta_min 1.85
_diffrn_source 'micro-focus sealed X-ray tube'
_diffrn_source_type 'PhotonJet (Mo) X-ray Source'
_exptl_absorpt_coefficient_mu 0.208
_exptl_absorpt_correction_T_max 1.00000
_exptl_absorpt_correction_T_min 0.95273
_exptl_absorpt_correction_type multi-scan
_exptl_absorpt_process_details
;
CrysAlisPro 1.171.43.106a (Rigaku Oxford Diffraction, 2024)
Empirical absorption correction using spherical harmonics,
implemented in SCALE3 ABSPACK scaling algorithm.
;
_exptl_crystal_colour 'clear yellowish colourless'
_exptl_crystal_colour_lustre clear
_exptl_crystal_colour_modifier yellowish
_exptl_crystal_colour_primary colourless
_exptl_crystal_density_diffrn 1.387
_exptl_crystal_description block
_exptl_crystal_F_000 834.855
_exptl_crystal_preparation 'isolated in microscope'
_exptl_crystal_recrystallization_method 'slow evaporation in ethylacetate in MeOH'
_exptl_crystal_size_max 0.1
_exptl_crystal_size_mid 0.1
_exptl_crystal_size_min 0.1
_refine_diff_density_max 0.6504
_refine_diff_density_min -0.3962
_refine_diff_density_rms 0.0605
_refine_ls_d_res_high 0.6872
_refine_ls_d_res_low 11.0104
_refine_ls_goodness_of_fit_ref 1.0738
_refine_ls_hydrogen_treatment mixed
_refine_ls_matrix_type full
_refine_ls_number_constraints 31
_refine_ls_number_parameters 235
_refine_ls_number_reflns 4534
_refine_ls_number_restraints 0
_refine_ls_restrained_S_all 1.0738
_refine_ls_R_factor_all 0.0641
_refine_ls_R_factor_gt 0.0484
_refine_ls_shift/su_max -0.0008
_refine_ls_shift/su_mean 0.0001
_refine_ls_structure_factor_coef Fsqd
_refine_ls_weighting_details 'w=1/[\s^2^(Fo^2^)+(0.0741P)^2^+0.3437P] where P=(Fo^2^+2Fc^2^)/3'
_refine_ls_weighting_scheme calc
_refine_ls_wR_factor_gt 0.1346
_refine_ls_wR_factor_ref 0.1444
_reflns_Friedel_coverage 0.0
_reflns_limit_h_max 17
_reflns_limit_h_min -19
_reflns_limit_k_max 27
_reflns_limit_k_min 0
_reflns_limit_l_max 10
_reflns_limit_l_min 0
_reflns_number_gt 3412
_reflns_number_total 4534
_reflns_threshold_expression I>=2u(I)
_cod_data_source_file d5ob01121c3.cif
_cod_data_source_block 7C_auto
_cod_depositor_comments 'Adding full bibliography for 7160799--7160802.cif.'
_cod_database_code 7160801
_chemical_oxdiff_formula 'C H N O S'
_chemical_oxdiff_usercomment 28-08-2025
_olex2_refinement_description
;
1. Fixed Uiso
 At 1.2 times of:
  All C(H,H) groups, All N(H,H) groups
 At 1.5 times of:
  All C(H,H,H) groups
2.a Secondary CH2 refined with riding coordinates:
 N008(H00n,H00o), C00I(H00a,H00b), C00J(H00r,H00s), C00L(H00t,H00u), C00M(H00f,
 H00g), C00N(H00v,H00w), C00O(H00h,H00i), C00P(H00j,H00k), C00Q(H00l,H00m)
2.b Idealised Me refined as rotating group:
 C00K(H00c,H00d,H00e)
;
_smtbx_masks_special_details
;
A solvent mask was calculated and 36 electrons were 
found in a volume of 98\%A^3^ in 1 void per unit cell. 
This is consistent with the presence of 
0.019[C4H9NO] per Unit Cell 
which account for 48 electrons 
per unit cell.
;
_smtbx_masks_void_probe_radius 1.2
_smtbx_masks_void_truncation_radius 1.2
_olex2_submission_original_sample_id 7c
_olex2_submission_special_instructions 'No special instructions were received'
_oxdiff_exptl_absorpt_empirical_details
;
Empirical correction (ABSPACK) includes:
- Absorption correction using spherical harmonics
- Frame scaling
;
_oxdiff_exptl_absorpt_empirical_full_max 1.218
_oxdiff_exptl_absorpt_empirical_full_min 0.788

loop_
_space_group_symop_id
_space_group_symop_operation_xyz
1 x,y,z
2 -x,y+1/2,-z+1/2
3 -x,-y,-z
4 x,-y-1/2,z-1/2

loop_
_atom_site_label
_atom_site_type_symbol
_atom_site_fract_x
_atom_site_fract_y
_atom_site_fract_z
_atom_site_U_iso_or_equiv
_atom_site_adp_type
_atom_site_occupancy
_atom_site_refinement_flags_posn
S001 S 0.63700(3) 0.37660(3) 0.31935(6) 0.03872(15) Uani 1.000000 .
O002 O 0.87931(9) 0.45173(7) 0.21174(19) 0.0419(3) Uani 1.000000 .
O003 O 0.77089(10) 0.36721(7) 0.08293(18) 0.0405(3) Uani 1.000000 .
O004 O 0.81328(10) 0.53046(8) 0.51265(18) 0.0426(3) Uani 1.000000 .
O005 O 0.94875(14) 0.72462(9) 0.4107(2) 0.0645(5) Uani 1.000000 .
O006 O 0.40095(12) 0.31849(9) 0.7474(2) 0.0584(4) Uani 1.000000 .
N008 N 0.88785(12) 0.59418(9) 0.2404(2) 0.0411(4) Uani 1.000000 .
H00n H 0.88702(12) 0.56498(9) 0.1433(2) 0.0493(4) Uiso 1.000000 R
H00o H 0.85556(12) 0.57360(9) 0.3182(2) 0.0493(4) Uiso 1.000000 R
N009 N 0.53155(12) 0.39191(10) 0.5768(2) 0.0433(4) Uani 1.000000 .
C00A C 0.74932(13) 0.48160(10) 0.4741(2) 0.0330(4) Uani 1.000000 .
C00B C 0.80225(13) 0.42023(9) 0.2071(2) 0.0324(4) Uani 1.000000 .
C00C C 0.67464(13) 0.47089(10) 0.5804(2) 0.0346(4) Uani 1.000000 .
C00D C 0.73803(13) 0.43192(10) 0.3276(2) 0.0341(4) Uani 1.000000 .
C00E C 0.60950(13) 0.41652(10) 0.5140(2) 0.0346(4) Uani 1.000000 .
C00F C 0.67489(16) 0.51672(12) 0.7333(3) 0.0481(5) Uani 1.000000 .
N00G N 0.67917(19) 0.55579(14) 0.8533(3) 0.0796(8) Uani 1.000000 .
C00H C 0.9952(2) 0.66311(13) 0.4940(3) 0.0552(6) Uani 1.000000 .
C00I C 0.83451(16) 0.35124(12) -0.0397(3) 0.0458(5) Uani 1.000000 .
H00a H 0.84378(16) 0.39211(12) -0.1111(3) 0.0549(6) Uiso 1.000000 R
H00b H 0.89931(16) 0.33591(12) 0.0358(3) 0.0549(6) Uiso 1.000000 R
C00J C 0.99240(16) 0.60790(13) 0.3471(3) 0.0525(5) Uani 1.000000 .
H00r H 1.02242(16) 0.56569(13) 0.4091(3) 0.0630(6) Uiso 1.000000 R
H00s H 1.03038(16) 0.62287(13) 0.2595(3) 0.0630(6) Uiso 1.000000 R
C00K C 0.78556(18) 0.29509(13) -0.1731(3) 0.0544(6) Uani 1.000000 .
H00c H 0.7241(7) 0.3121(3) -0.2544(17) 0.0816(8) Uiso 1.000000 GR
H00d H 0.8290(6) 0.2809(6) -0.2496(17) 0.0816(8) Uiso 1.000000 GR
H00e H 0.7721(12) 0.2562(4) -0.1010(3) 0.0816(8) Uiso 1.000000 GR
C00L C 0.83587(18) 0.65889(12) 0.1645(3) 0.0517(5) Uani 1.000000 .
H00t H 0.86312(18) 0.67701(12) 0.0641(3) 0.0621(6) Uiso 1.000000 R
H00u H 0.76558(18) 0.64948(12) 0.1104(3) 0.0621(6) Uiso 1.000000 R
C00M C 0.52776(19) 0.40575(16) 0.7730(3) 0.0617(7) Uani 1.000000 .
H00f H 0.58041(19) 0.37989(16) 0.8599(3) 0.0740(8) Uiso 1.000000 R
H00g H 0.53995(19) 0.45470(16) 0.8002(3) 0.0740(8) Uiso 1.000000 R
C00N C 0.8480(2) 0.71148(14) 0.3208(4) 0.0656(7) Uani 1.000000 .
H00v H 0.8150(2) 0.69488(14) 0.4148(4) 0.0787(8) Uiso 1.000000 R
H00w H 0.8159(2) 0.75439(14) 0.2679(4) 0.0787(8) Uiso 1.000000 R
C00O C 0.4863(2) 0.32644(15) 0.4984(4) 0.0647(7) Uani 1.000000 .
H00h H 0.4731(2) 0.32773(15) 0.3605(4) 0.0776(9) Uiso 1.000000 R
H00i H 0.5331(2) 0.28904(15) 0.5447(4) 0.0776(9) Uiso 1.000000 R
C00P C 0.4315(2) 0.38674(15) 0.8075(4) 0.0643(7) Uani 1.000000 .
H00j H 0.3810(2) 0.41914(15) 0.7405(4) 0.0772(8) Uiso 1.000000 R
H00k H 0.4364(2) 0.39089(15) 0.9428(4) 0.0772(8) Uiso 1.000000 R
C00Q C 0.3924(2) 0.31196(17) 0.5506(4) 0.0741(8) Uani 1.000000 .
H00l H 0.3709(2) 0.26521(17) 0.5107(4) 0.0889(10) Uiso 1.000000 R
H00m H 0.3414(2) 0.34365(17) 0.4817(4) 0.0889(10) Uiso 1.000000 R
H00p H 1.062(3) 0.6729(19) 0.557(5) 0.108(12) Uiso 1.000000 .
H00q H 0.966(2) 0.6446(18) 0.606(4) 0.089(10) Uiso 1.000000 .

loop_
_atom_site_aniso_label
_atom_site_aniso_U_11
_atom_site_aniso_U_22
_atom_site_aniso_U_33
_atom_site_aniso_U_12
_atom_site_aniso_U_13
_atom_site_aniso_U_23
S001 0.0400(3) 0.0447(3) 0.0367(2) -0.00990(19) 0.01931(19) -0.01055(18)
O002 0.0406(7) 0.0427(8) 0.0494(7) -0.0086(6) 0.0245(6) -0.0085(6)
O003 0.0438(7) 0.0446(8) 0.0398(7) -0.0080(6) 0.0229(6) -0.0116(5)
O004 0.0480(7) 0.0472(8) 0.0377(6) -0.0161(6) 0.0204(6) -0.0097(5)
O005 0.0805(11) 0.0401(9) 0.0638(10) -0.0100(8) 0.0026(9) -0.0066(7)
O006 0.0617(10) 0.0622(11) 0.0609(9) -0.0120(8) 0.0330(8) 0.0054(8)
N008 0.0531(9) 0.0359(9) 0.0398(8) -0.0073(7) 0.0219(7) -0.0042(6)
N009 0.0418(9) 0.0538(11) 0.0405(8) -0.0131(7) 0.0217(7) -0.0098(7)
C00A 0.0339(9) 0.0376(10) 0.0289(8) -0.0021(7) 0.0108(7) -0.0010(6)
C00B 0.0353(9) 0.0326(9) 0.0311(8) 0.0008(7) 0.0116(7) 0.0001(6)
C00C 0.0366(9) 0.0404(10) 0.0295(8) -0.0024(7) 0.0137(7) -0.0036(7)
C00D 0.0348(9) 0.0382(9) 0.0326(8) -0.0053(7) 0.0148(7) -0.0037(7)
C00E 0.0342(9) 0.0416(10) 0.0310(8) -0.0013(7) 0.0140(7) -0.0015(7)
C00F 0.0499(11) 0.0563(13) 0.0458(10) -0.0129(10) 0.0264(9) -0.0138(9)
N00G 0.0910(16) 0.0893(18) 0.0752(14) -0.0360(14) 0.0518(13) -0.0464(13)
C00H 0.0531(13) 0.0526(14) 0.0540(12) -0.0071(11) 0.0035(11) -0.0012(10)
C00I 0.0547(12) 0.0468(12) 0.0445(10) -0.0013(9) 0.0285(9) -0.0101(8)
C00J 0.0468(11) 0.0555(14) 0.0590(13) -0.0002(10) 0.0206(10) 0.0007(10)
C00K 0.0688(14) 0.0534(13) 0.0434(10) 0.0030(11) 0.0189(10) -0.0132(9)
C00L 0.0592(13) 0.0455(12) 0.0460(11) 0.0014(10) 0.0057(10) -0.0048(9)
C00M 0.0667(15) 0.0808(18) 0.0485(12) -0.0213(13) 0.0345(11) -0.0167(12)
C00N 0.0725(16) 0.0533(15) 0.0620(14) 0.0157(12) 0.0018(12) -0.0135(11)
C00O 0.0694(15) 0.0691(17) 0.0681(14) -0.0314(13) 0.0404(13) -0.0234(12)
C00P 0.0691(15) 0.0735(18) 0.0634(14) -0.0092(13) 0.0404(13) -0.0037(12)
C00Q 0.0733(16) 0.090(2) 0.0703(16) -0.0350(16) 0.0385(14) -0.0161(15)

loop_
_atom_type_symbol
_atom_type_scat_dispersion_real
_atom_type_scat_dispersion_imag
_atom_type_scat_Cromer_Mann_a1
_atom_type_scat_Cromer_Mann_a2
_atom_type_scat_Cromer_Mann_a3
_atom_type_scat_Cromer_Mann_a4
_atom_type_scat_Cromer_Mann_b1
_atom_type_scat_Cromer_Mann_b2
_atom_type_scat_Cromer_Mann_b3
_atom_type_scat_Cromer_Mann_b4
_atom_type_scat_Cromer_Mann_c
_atom_type_scat_source
_atom_type_scat_dispersion_source
C 0.00313 0.00162 2.31000 1.02000 1.58860 0.86500 20.84390 10.20750 0.56870 51.65120 0.21560 'International Tables Volume C Table 6.1.1.4 (pp. 500-502)' 'Brennan, Cowan, Rev. Sci. Instrum., 1992, 63, 850'
H 0.00000 0.00000 0.49300 0.32291 0.14019 0.04081 10.51090 26.12570 3.14236 57.79970 0.00304 'International Tables Volume C Table 6.1.1.4 (pp. 500-502)' 'Brennan, Cowan, Rev. Sci. Instrum., 1992, 63, 850'
N 0.00612 0.00332 12.21260 3.13220 2.01250 1.16630 0.00570 9.89330 28.99750 0.58260 -11.52900 'International Tables Volume C Table 6.1.1.4 (pp. 500-502)' 'Brennan, Cowan, Rev. Sci. Instrum., 1992, 63, 850'
O 0.01085 0.00610 3.04850 2.28680 1.54630 0.86700 13.27710 5.70110 0.32390 32.90890 0.25080 'International Tables Volume C Table 6.1.1.4 (pp. 500-502)' 'Brennan, Cowan, Rev. Sci. Instrum., 1992, 63, 850'
S 0.12485 0.12449 6.90530 5.20340 1.43790 1.58630 1.46790 22.21510 0.25360 56.17200 0.86690 'International Tables Volume C Table 6.1.1.4 (pp. 500-502)' 'Brennan, Cowan, Rev. Sci. Instrum., 1992, 63, 850'

loop_
_geom_angle_atom_site_label_1
_geom_angle_atom_site_label_2
_geom_angle_atom_site_label_3
_geom_angle
_geom_angle_site_symmetry_1
_geom_angle_site_symmetry_3
_geom_angle_publ_flag
C00E S001 C00D 92.66(8) . . ?
C00I O003 C00B 115.37(14) . . ?
C00N O005 C00H 109.67(19) . . ?
C00Q O006 C00P 109.6(2) . . ?
H00o N008 H00n 108.0 . . ?
C00J N008 H00n 109.38(11) . . ?
C00J N008 H00o 109.38(11) . . ?
C00L N008 H00n 109.38(10) . . ?
C00L N008 H00o 109.38(12) . . ?
C00L N008 C00J 111.24(17) . . ?
C00M N009 C00E 119.64(17) . . ?
C00O N009 C00E 118.02(16) . . ?
C00O N009 C00M 114.60(18) . . ?
C00C C00A O004 122.61(16) . . ?
C00D C00A O004 127.02(16) . . ?
C00D C00A C00C 110.36(15) . . ?
O003 C00B O002 121.29(16) . . ?
C00D C00B O002 126.11(16) . . ?
C00D C00B O003 112.58(15) . . ?
C00E C00C C00A 114.35(15) . . ?
C00F C00C C00A 117.93(16) . . ?
C00F C00C C00E 127.70(16) . . ?
C00A C00D S001 111.75(12) . . ?
C00B C00D S001 120.55(13) . . ?
C00B C00D C00A 127.46(16) . . ?
N009 C00E S001 118.65(14) . . ?
C00C C00E S001 110.85(12) . . ?
C00C C00E N009 130.50(16) . . ?
N00G C00F C00C 176.1(2) . . ?
C00J C00H O005 111.59(19) . . ?
H00p C00H O005 109(2) . . ?
H00p C00H C00J 109(2) . . ?
H00q C00H O005 113.1(18) . . ?
H00q C00H C00J 111.3(18) . . ?
H00q C00H H00p 102(3) . . ?
H00a C00I O003 110.14(11) . . ?
H00b C00I O003 110.14(11) . . ?
H00b C00I H00a 108.5 . . ?
C00K C00I O003 107.84(17) . . ?
C00K C00I H00a 110.14(13) . . ?
C00K C00I H00b 110.14(13) . . ?
C00H C00J N008 109.77(18) . . ?
H00r C00J N008 109.71(12) . . ?
H00r C00J C00H 109.71(13) . . ?
H00s C00J N008 109.71(11) . . ?
H00s C00J C00H 109.71(14) . . ?
H00s C00J H00r 108.2 . . ?
H00c C00K C00I 109.5 . . ?
H00d C00K C00I 109.5 . . ?
H00d C00K H00c 109.5 . . ?
H00e C00K C00I 109.5 . . ?
H00e C00K H00c 109.5 . . ?
H00e C00K H00d 109.5 . . ?
H00t C00L N008 109.65(11) . . ?
H00u C00L N008 109.65(11) . . ?
H00u C00L H00t 108.2 . . ?
C00N C00L N008 110.04(18) . . ?
C00N C00L H00t 109.65(16) . . ?
C00N C00L H00u 109.65(14) . . ?
H00f C00M N009 109.06(14) . . ?
H00g C00M N009 109.06(14) . . ?
H00g C00M H00f 107.8 . . ?
C00P C00M N009 112.7(2) . . ?
C00P C00M H00f 109.06(17) . . ?
C00P C00M H00g 109.06(16) . . ?
C00L C00N O005 112.1(2) . . ?
H00v C00N O005 109.20(14) . . ?
H00v C00N C00L 109.20(16) . . ?
H00w C00N O005 109.20(13) . . ?
H00w C00N C00L 109.20(13) . . ?
H00w C00N H00v 107.9 . . ?
H00h C00O N009 109.09(13) . . ?
H00i C00O N009 109.09(14) . . ?
H00i C00O H00h 107.8 . . ?
C00Q C00O N009 112.6(2) . . ?
C00Q C00O H00h 109.09(16) . . ?
C00Q C00O H00i 109.09(19) . . ?
C00M C00P O006 113.1(2) . . ?
H00j C00P O006 108.96(14) . . ?
H00j C00P C00M 108.96(17) . . ?
H00k C00P O006 108.96(12) . . ?
H00k C00P C00M 108.96(14) . . ?
H00k C00P H00j 107.8 . . ?
C00O C00Q O006 113.4(2) . . ?
H00l C00Q O006 108.89(15) . . ?
H00l C00Q C00O 108.89(16) . . ?
H00m C00Q O006 108.89(16) . . ?
H00m C00Q C00O 108.89(19) . . ?
H00m C00Q H00l 107.7 . . ?

loop_
_geom_bond_atom_site_label_1
_geom_bond_atom_site_label_2
_geom_bond_distance
_geom_bond_site_symmetry_2
_geom_bond_publ_flag
S001 C00D 1.7513(18) . ?
S001 C00E 1.7366(17) . ?
O002 C00B 1.224(2) . ?
O003 C00B 1.357(2) . ?
O003 C00I 1.442(2) . ?
O004 C00A 1.275(2) . ?
O005 C00H 1.409(3) . ?
O005 C00N 1.405(3) . ?
O006 C00P 1.416(3) . ?
O006 C00Q 1.408(3) . ?
N008 H00n 0.9000 . ?
N008 H00o 0.9000 . ?
N008 C00J 1.481(3) . ?
N008 C00L 1.475(3) . ?
N009 C00E 1.365(2) . ?
N009 C00M 1.464(3) . ?
N009 C00O 1.458(3) . ?
C00A C00C 1.460(2) . ?
C00A C00D 1.409(2) . ?
C00B C00D 1.421(2) . ?
C00C C00E 1.387(3) . ?
C00C C00F 1.418(3) . ?
C00F N00G 1.142(3) . ?
C00H C00J 1.500(3) . ?
C00H H00p 0.94(4) . ?
C00H H00q 1.06(3) . ?
C00I H00a 0.9700 . ?
C00I H00b 0.9700 . ?
C00I C00K 1.493(3) . ?
C00J H00r 0.9700 . ?
C00J H00s 0.9700 . ?
C00K H00c 0.9600 . ?
C00K H00d 0.9600 . ?
C00K H00e 0.9600 . ?
C00L H00t 0.9700 . ?
C00L H00u 0.9700 . ?
C00L C00N 1.498(3) . ?
C00M H00f 0.9700 . ?
C00M H00g 0.9700 . ?
C00M C00P 1.470(3) . ?
C00N H00v 0.9700 . ?
C00N H00w 0.9700 . ?
C00O H00h 0.9700 . ?
C00O H00i 0.9700 . ?
C00O C00Q 1.476(3) . ?
C00P H00j 0.9700 . ?
C00P H00k 0.9700 . ?
C00Q H00l 0.9700 . ?
C00Q H00m 0.9700 . ?

loop_
_geom_torsion_atom_site_label_1
_geom_torsion_atom_site_label_2
_geom_torsion_atom_site_label_3
_geom_torsion_atom_site_label_4
_geom_torsion
_geom_torsion_site_symmetry_1
_geom_torsion_site_symmetry_2
_geom_torsion_site_symmetry_3
_geom_torsion_site_symmetry_4
_geom_torsion_publ_flag
S001 C00D C00A O004 -177.37(12) . . . . ?
S001 C00D C00A C00C 1.72(15) . . . . ?
S001 C00D C00B O002 -173.48(14) . . . . ?
S001 C00D C00B O003 4.81(16) . . . . ?
S001 C00E N009 C00M 157.93(18) . . . . ?
S001 C00E N009 C00O 10.2(2) . . . . ?
S001 C00E C00C C00A -0.06(15) . . . . ?
S001 C00E C00C C00F 178.44(14) . . . . ?
O002 C00B O003 C00I 0.2(2) . . . . ?
O002 C00B C00D C00A 0.4(2) . . . . ?
O003 C00B C00D C00A 178.69(14) . . . . ?
O004 C00A C00C C00E 178.05(18) . . . . ?
O004 C00A C00C C00F -0.6(2) . . . . ?
O004 C00A C00D C00B 8.3(2) . . . . ?
O005 C00H C00J N008 -57.1(2) . . . . ?
O005 C00N C00L N008 56.4(2) . . . . ?
O006 C00P C00M N009 50.8(2) . . . . ?
O006 C00Q C00O N009 -50.5(3) . . . . ?
N009 C00E S001 C00D -179.27(16) . . . . ?
N009 C00E C00C C00A -179.9(2) . . . . ?
N009 C00E C00C C00F -1.4(3) . . . . ?
C00A C00D S001 C00E -1.54(14) . . . . ?
C00B O003 C00I C00K -176.64(18) . . . . ?
C00B C00D S001 C00E 173.24(16) . . . . ?
C00B C00D C00A C00C -172.6(2) . . . . ?
C00C C00E S001 C00D 0.89(15) . . . . ?
C00C C00E N009 C00M -22.3(3) . . . . ?
C00C C00E N009 C00O -170.0(2) . . . . ?
C00D C00A C00C C00E -1.09(18) . . . . ?
C00D C00A C00C C00F -179.74(17) . . . . ?
C00D C00B O003 C00I -178.16(16) . . . . ?
C00E N009 C00M C00P 169.8(2) . . . . ?
C00E N009 C00O C00Q -169.7(2) . . . . ?
C00H O005 C00N C00L -61.0(2) . . . . ?
C00H C00J N008 C00L 52.1(2) . . . . ?
C00J N008 C00L C00N -51.7(2) . . . . ?
C00J C00H O005 C00N 61.4(2) . . . . ?
C00M N009 C00O C00Q 41.1(2) . . . . ?
C00M C00P O006 C00Q -59.3(3) . . . . ?
C00O N009 C00M C00P -41.4(2) . . . . ?
C00O C00Q O006 C00P 59.2(3) . . . . ?

loop_
_smtbx_masks_void_nr
_smtbx_masks_void_average_x
_smtbx_masks_void_average_y
_smtbx_masks_void_average_z
_smtbx_masks_void_volume
_smtbx_masks_void_count_electrons
_smtbx_masks_void_content
1 0.000 0.000 0.500 49.2 18.4 '0.5 C4H9NO'
2 0.000 0.500 0.000 49.2 18.4 '0.5 C4H9NO'
